data_7219855
loop_
_publ_author_name
'Calahorro, Antonio J.'
'San Sebasti\'an, Eider'
'Salinas-Castillo, Alfonso'
'Seco, Jose M.'
'Mendicute-Fierro, Claudio'
'Fern\'andez, Bel\'en'
'Rodr\'iguez-Di\'eguez, Antonio'

_publ_section_title
;
 Effect of \p--\p stacking interactions on the emission properties of
 cadmium metal--organic frameworks based on
 1,4-bis(4-pyridyl)-2,3-diaza-1,3-butadiene
;
_journal_issue 19
_journal_name_full CrystEngComm
_journal_page_first 3659
_journal_paper_doi 10.1039/C5CE00010F
_journal_volume 17
_journal_year 2015
_chemical_formula_sum 'C18 H20 N4 O4'
_chemical_formula_weight 356.38
_chemical_name_systematic
;
 ?
;
_space_group_IT_number 14
_symmetry_cell_setting monoclinic
_symmetry_space_group_name_Hall '-P 2ybc'
_symmetry_space_group_name_H-M 'P 1 21/c 1'
_atom_sites_solution_hydrogens geom
_atom_sites_solution_primary direct
_atom_sites_solution_secondary difmap
_audit_creation_method SHELXL-97
_audit_update_record
;
2014-11-02 deposited with the CCDC.
2015-03-10 downloaded from the CCDC.
;
_cell_angle_alpha 90.00
_cell_angle_beta 97.778(4)
_cell_angle_gamma 90.00
_cell_formula_units_Z 2
_cell_length_a 4.8452(4)
_cell_length_b 10.3656(10)
_cell_length_c 17.3307(17)
_cell_measurement_reflns_used 1269
_cell_measurement_temperature 100(2)
_cell_measurement_theta_max 27.45
_cell_measurement_theta_min 2.29
_cell_volume 862.40(14)
_computing_cell_refinement 'Bruker Apex II'
_computing_data_collection 'Bruker ApexII'
_computing_data_reduction 'Bruker Apex II'
_computing_molecular_graphics 'Bruker SHELXTL'
_computing_publication_material 'SHELXL-97 (Sheldrick, 1997)'
_computing_structure_refinement 'SHELXL-97 (Sheldrick, 1997)'
_computing_structure_solution 'SHELXL-97 (Sheldrick, 1990)'
_diffrn_ambient_temperature 100(2)
_diffrn_measured_fraction_theta_full 0.996
_diffrn_measured_fraction_theta_max 0.996
_diffrn_measurement_device_type 'Bruker D8 Venture'
_diffrn_measurement_method 'Phi and Omega Scans'
_diffrn_radiation_monochromator graphite
_diffrn_radiation_source 'fine-focus sealed tube'
_diffrn_radiation_type MoK\a
_diffrn_radiation_wavelength 0.71073
_diffrn_reflns_av_R_equivalents 0.0819
_diffrn_reflns_av_sigmaI/netI 0.0791
_diffrn_reflns_limit_h_max 6
_diffrn_reflns_limit_h_min -6
_diffrn_reflns_limit_k_max 13
_diffrn_reflns_limit_k_min -13
_diffrn_reflns_limit_l_max 23
_diffrn_reflns_limit_l_min -23
_diffrn_reflns_number 8178
_diffrn_reflns_theta_full 28.70
_diffrn_reflns_theta_max 28.70
_diffrn_reflns_theta_min 2.30
_exptl_absorpt_coefficient_mu 0.099
_exptl_absorpt_correction_T_max 0.745
_exptl_absorpt_correction_T_min 0.644
_exptl_absorpt_correction_type empirical
_exptl_absorpt_process_details 'Bruker SADABS (Bruker, 1999)'
_exptl_crystal_colour yellow
_exptl_crystal_density_diffrn 1.372
_exptl_crystal_density_method 'not measured'
_exptl_crystal_description prismatic
_exptl_crystal_F_000 376
_exptl_crystal_size_max 0.30
_exptl_crystal_size_mid 0.20
_exptl_crystal_size_min 0.18
_refine_diff_density_max 0.366
_refine_diff_density_min -0.274
_refine_diff_density_rms 0.065
_refine_ls_extinction_method none
_refine_ls_goodness_of_fit_ref 1.005
_refine_ls_hydrogen_treatment mixed
_refine_ls_matrix_type full
_refine_ls_number_parameters 118
_refine_ls_number_reflns 2227
_refine_ls_number_restraints 0
_refine_ls_restrained_S_all 1.005
_refine_ls_R_factor_all 0.1137
_refine_ls_R_factor_gt 0.0546
_refine_ls_shift/su_max 0.000
_refine_ls_shift/su_mean 0.000
_refine_ls_structure_factor_coef Fsqd
_refine_ls_weighting_details 'calc w=1/[\s^2^(Fo^2^)+(0.0596P)^2^+0.0324P] where P=(Fo^2^+2Fc^2^)/3'
_refine_ls_weighting_scheme calc
_refine_ls_wR_factor_gt 0.1075
_refine_ls_wR_factor_ref 0.1270
_reflns_number_gt 1374
_reflns_number_total 2227
_reflns_threshold_expression >2sigma(I)
_cod_data_source_file c5ce00010f2.cif
_cod_data_source_block mo_ac211
_cod_depositor_comments
;
The following automatic conversions were performed:

'_symmetry_cell_setting' value 'Monoclinic' changed to 'monoclinic'
according to
/usr/data/users/saulius/crontab/automatic-downloads/rss-feeds/RSC/lib/dictionaries/cif_core.dic
dictionary named 'cif_core.dic' version 2.4.2 from 2011-04-26.

'_exptl_absorpt_correction_type' value 'Empirical' changed to
'empirical' according to
/usr/data/users/saulius/crontab/automatic-downloads/rss-feeds/RSC/lib/dictionaries/cif_core.dic
dictionary named 'cif_core.dic' version 2.4.2 from 2011-04-26.

Automatic conversion script
Id: cif_fix_values 3105 2015-03-04 15:46:00Z robertas 

 Adding full bibliography for 7219850--7219856.cif.
;
_cod_original_sg_symbol_H-M P21/c
_cod_database_code 7219855

loop_
_symmetry_equiv_pos_as_xyz
'x, y, z'
'-x, y+1/2, -z+1/2'
'-x, -y, -z'
'x, -y-1/2, z-1/2'

loop_
_atom_site_label
_atom_site_type_symbol
_atom_site_fract_x
_atom_site_fract_y
_atom_site_fract_z
_atom_site_U_iso_or_equiv
_atom_site_adp_type
_atom_site_occupancy
_atom_site_symmetry_multiplicity
_atom_site_calc_flag
_atom_site_refinement_flags
C1A C 0.3515(4) 0.52446(18) 0.22594(11) 0.0159(4) Uani 1 1 d .
H1A H 0.2890 0.5800 0.2620 0.019 Uiso 1 1 calc R
C1B C 0.8649(3) 0.43240(17) 0.36591(11) 0.0137(4) Uani 1 1 d .
C2A C 0.5366(4) 0.57121(17) 0.17858(11) 0.0151(4) Uani 1 1 d .
H2A H 0.5964 0.6565 0.1829 0.018 Uiso 1 1 calc R
C2B C 0.6754(4) 0.39990(18) 0.42536(11) 0.0160(4) Uani 1 1 d .
H2B1 H 0.7710 0.3405 0.4632 0.019 Uiso 1 1 calc R
H2B2 H 0.5113 0.3564 0.3994 0.019 Uiso 1 1 calc R
C3A C 0.6322(3) 0.48977(17) 0.12461(10) 0.0127(4) Uani 1 1 d .
C3B C 0.5845(4) 0.51763(17) 0.46788(10) 0.0140(4) Uani 1 1 d .
H3B1 H 0.7483 0.5655 0.4901 0.017 Uiso 1 1 calc R
H3B2 H 0.4741 0.5734 0.4308 0.017 Uiso 1 1 calc R
C4A C 0.5347(4) 0.36335(17) 0.12008(11) 0.0159(4) Uani 1 1 d .
H4A H 0.5942 0.3060 0.0845 0.019 Uiso 1 1 calc R
C5A C 0.3491(4) 0.32403(17) 0.16899(11) 0.0160(4) Uani 1 1 d .
H5A H 0.2836 0.2396 0.1652 0.019 Uiso 1 1 calc R
C6A C 0.8268(3) 0.53886(18) 0.07366(10) 0.0137(4) Uani 1 1 d .
H6A H 0.8922 0.6231 0.0796 0.016 Uiso 1 1 calc R
N1A N 0.2585(3) 0.40288(15) 0.22208(9) 0.0141(4) Uani 1 1 d .
N2A N 0.9073(3) 0.46680(15) 0.02120(9) 0.0159(4) Uani 1 1 d .
O1B O 0.9219(3) 0.33145(12) 0.32357(8) 0.0189(3) Uani 1 1 d .
H1B H 1.0469 0.3587 0.2861 0.023 Uiso 1 1 d R
O2B O 0.9568(2) 0.53943(12) 0.35776(8) 0.0182(3) Uani 1 1 d .

loop_
_atom_site_aniso_label
_atom_site_aniso_U_11
_atom_site_aniso_U_22
_atom_site_aniso_U_33
_atom_site_aniso_U_23
_atom_site_aniso_U_13
_atom_site_aniso_U_12
C1A 0.0178(9) 0.0177(10) 0.0130(10) -0.0007(8) 0.0051(7) 0.0025(8)
C1B 0.0130(9) 0.0152(10) 0.0129(10) -0.0002(8) 0.0018(7) 0.0037(7)
C2A 0.0178(9) 0.0133(10) 0.0146(10) -0.0001(8) 0.0033(8) -0.0017(7)
C2B 0.0161(9) 0.0182(10) 0.0151(10) 0.0005(8) 0.0078(8) -0.0015(7)
C3A 0.0120(9) 0.0155(10) 0.0109(9) 0.0024(8) 0.0027(7) 0.0014(7)
C3B 0.0143(9) 0.0160(10) 0.0128(10) 0.0002(8) 0.0060(7) 0.0008(7)
C4A 0.0191(10) 0.0149(10) 0.0147(10) -0.0024(8) 0.0057(8) 0.0015(7)
C5A 0.0178(9) 0.0140(10) 0.0170(11) 0.0009(8) 0.0056(8) -0.0006(7)
C6A 0.0155(9) 0.0125(9) 0.0134(9) 0.0016(8) 0.0029(7) -0.0005(7)
N1A 0.0136(8) 0.0161(9) 0.0134(9) 0.0009(7) 0.0051(6) 0.0007(6)
N2A 0.0150(8) 0.0203(9) 0.0137(9) 0.0020(7) 0.0062(6) -0.0023(6)
O1B 0.0239(7) 0.0146(7) 0.0215(8) -0.0011(6) 0.0148(6) -0.0013(5)
O2B 0.0211(7) 0.0146(7) 0.0208(8) 0.0012(6) 0.0098(6) 0.0001(5)

loop_
_atom_type_symbol
_atom_type_description
_atom_type_scat_dispersion_real
_atom_type_scat_dispersion_imag
_atom_type_scat_source
C C 0.0033 0.0016 'International Tables Vol C Tables 4.2.6.8 and 6.1.1.4'
N N 0.0061 0.0033 'International Tables Vol C Tables 4.2.6.8 and 6.1.1.4'
O O 0.0106 0.0060 'International Tables Vol C Tables 4.2.6.8 and 6.1.1.4'
H H 0.0000 0.0000 'International Tables Vol C Tables 4.2.6.8 and 6.1.1.4'

loop_
_geom_angle_atom_site_label_1
_geom_angle_atom_site_label_2
_geom_angle_atom_site_label_3
_geom_angle
_geom_angle_site_symmetry_1
_geom_angle_site_symmetry_3
N1A C1A C2A 122.81(17) . .
N1A C1A H1A 118.6 . .
C2A C1A H1A 118.6 . .
O2B C1B O1B 123.38(16) . .
O2B C1B C2B 123.49(16) . .
O1B C1B C2B 113.12(15) . .
C1A C2A C3A 119.35(17) . .
C1A C2A H2A 120.3 . .
C3A C2A H2A 120.3 . .
C1B C2B C3B 113.25(15) . .
C1B C2B H2B1 108.9 . .
C3B C2B H2B1 108.9 . .
C1B C2B H2B2 108.9 . .
C3B C2B H2B2 108.9 . .
H2B1 C2B H2B2 107.7 . .
C2A C3A C4A 118.05(15) . .
C2A C3A C6A 119.71(16) . .
C4A C3A C6A 122.23(16) . .
C3B C3B C2B 112.56(19) 3_666 .
C3B C3B H3B1 109.1 3_666 .
C2B C3B H3B1 109.1 . .
C3B C3B H3B2 109.1 3_666 .
C2B C3B H3B2 109.1 . .
H3B1 C3B H3B2 107.8 . .
C5A C4A C3A 119.23(16) . .
C5A C4A H4A 120.4 . .
C3A C4A H4A 120.4 . .
N1A C5A C4A 122.71(17) . .
N1A C5A H5A 118.6 . .
C4A C5A H5A 118.6 . .
N2A C6A C3A 120.54(17) . .
N2A C6A H6A 119.7 . .
C3A C6A H6A 119.7 . .
C1A N1A C5A 117.83(14) . .
C6A N2A N2A 111.19(19) . 3_765
C1B O1B H1B 109.3 . .

loop_
_geom_bond_atom_site_label_1
_geom_bond_atom_site_label_2
_geom_bond_distance
_geom_bond_site_symmetry_2
C1A N1A 1.337(2) .
C1A C2A 1.383(2) .
C1A H1A 0.9300 .
C1B O2B 1.211(2) .
C1B O1B 1.328(2) .
C1B C2B 1.508(2) .
C2A C3A 1.385(2) .
C2A H2A 0.9300 .
C2B C3B 1.521(2) .
C2B H2B1 0.9700 .
C2B H2B2 0.9700 .
C3A C4A 1.391(2) .
C3A C6A 1.468(2) .
C3B C3B 1.513(3) 3_666
C3B H3B1 0.9700 .
C3B H3B2 0.9700 .
C4A C5A 1.378(2) .
C4A H4A 0.9300 .
C5A N1A 1.348(2) .
C5A H5A 0.9300 .
C6A N2A 1.278(2) .
C6A H6A 0.9300 .
N2A N2A 1.414(3) 3_765
O1B H1B 0.9869 .
